data_7204859
loop_
_publ_author_name
'Eugenio Coronado'
'Jos\'e R. Gal\'an-Mascar\'os'
'Carlos Gim\'enez-Saiz'
'Carlos J. G\'omez-Garc\'ia'
'Eugenia Mart\'inez-Ferrero'
'Manuel Almeida'
'Elsa B. Lopes'
'Silvia C. Capelli'
'Rosa M. Llusar'

_publ_section_title
;
 New conducting radical salts based upon Keggin-type polyoxometalates
 and perylene
;
_journal_issue 12
_journal_name_full 'J. Mater. Chem.'
_journal_page_first 1867
_journal_page_last 1872
_journal_paper_doi 10.1039/b402630f
_journal_volume 14
_journal_year 2004
_chemical_formula_sum 'C122 H126 N2 O40 Si W12'
_chemical_formula_weight 4494.54
_chemical_name_systematic
;
?
;
_space_group_IT_number 2
_symmetry_cell_setting triclinic
_symmetry_space_group_name_Hall '-P 1'
_symmetry_space_group_name_H-M 'P -1'
_atom_sites_solution_hydrogens geom
_atom_sites_solution_primary direct
_atom_sites_solution_secondary difmap
_audit_creation_method SHELXL-97
_cell_angle_alpha 83.033(7)
_cell_angle_beta 84.736(7)
_cell_angle_gamma 67.564(7)
_cell_formula_units_Z 2
_cell_length_a 18.366(4)
_cell_length_b 18.547(5)
_cell_length_c 19.172(5)
_cell_measurement_temperature 293(2)
_cell_volume 5984(3)
_computing_cell_refinement 'SAINT (Siemens, 1995)'
_computing_data_collection 'SMART (Siemens, 1995)'
_computing_data_reduction 'SAINT (Siemens, 1995)'
_computing_publication_material 'WinGX publication routines (Farrugia, 1999)'
_computing_structure_refinement 'SHELXL-97 (Sheldrick, 1997)'
_computing_structure_solution 'SIR97 (Altomare et al., 1997)'
_diffrn_ambient_temperature 293(2)
_diffrn_measured_fraction_theta_full 0.920
_diffrn_measured_fraction_theta_max 0.920
_diffrn_measurement_device_type 'Siemens SMART CCD diffractometer'
_diffrn_measurement_method '\w scans'
_diffrn_radiation_monochromator graphite
_diffrn_radiation_source 'fine-focus sealed tube'
_diffrn_radiation_type MoK\a
_diffrn_radiation_wavelength 0.71069
_diffrn_reflns_av_R_equivalents 0.3147
_diffrn_reflns_av_sigmaI/netI 0.7176
_diffrn_reflns_limit_h_max 26
_diffrn_reflns_limit_h_min -26
_diffrn_reflns_limit_k_max 25
_diffrn_reflns_limit_k_min -26
_diffrn_reflns_limit_l_max 27
_diffrn_reflns_limit_l_min -26
_diffrn_reflns_number 69750
_diffrn_reflns_theta_full 30.89
_diffrn_reflns_theta_max 30.89
_diffrn_reflns_theta_min 1.07
_exptl_absorpt_coefficient_mu 11.574
_exptl_absorpt_correction_T_max 0.3924
_exptl_absorpt_correction_T_min 0.1348
_exptl_absorpt_correction_type multi-scan
_exptl_absorpt_process_details sadabs
_exptl_crystal_colour black
_exptl_crystal_density_diffrn 2.494
_exptl_crystal_density_method 'not measured'
_exptl_crystal_description needle
_exptl_crystal_F_000 4188
_exptl_crystal_size_max 0.30
_exptl_crystal_size_mid 0.08
_exptl_crystal_size_min 0.08
_refine_diff_density_max 8.285
_refine_diff_density_min -4.388
_refine_diff_density_rms 0.527
_refine_ls_extinction_method none
_refine_ls_goodness_of_fit_ref 0.924
_refine_ls_hydrogen_treatment mixed
_refine_ls_matrix_type fullcycle
_refine_ls_number_parameters 539
_refine_ls_number_reflns 34799
_refine_ls_number_restraints 70
_refine_ls_restrained_S_all 0.924
_refine_ls_R_factor_all 0.4312
_refine_ls_R_factor_gt 0.1451
_refine_ls_shift/su_max 0.007
_refine_ls_shift/su_mean 0.000
_refine_ls_structure_factor_coef Fsqd
_refine_ls_weighting_details 'calc w=1/[\s^2^(Fo^2^)+(0.1480P)^2^+0.0000P] where P=(Fo^2^+2Fc^2^)/3'
_refine_ls_weighting_scheme calc
_refine_ls_wR_factor_gt 0.3111
_refine_ls_wR_factor_ref 0.4150
_reflns_number_gt 7455
_reflns_number_total 34799
_reflns_threshold_expression >2sigma(I)
_cod_data_source_file b402630f.txt
_cod_data_source_block compound3
_cod_depositor_comments
;
The following automatic conversions were performed:
'_symmetry_cell_setting' value 'Triclinic' changed to 'triclinic'
according to '/home/saulius/struct/CIF-dictionaries/cif_core.dic'
dictionary named 'cif_core.dic' version 2.4.1 from 2010-06-29.

Automatic conversion script
Id: cif_fix_enum 1527 2010-12-29 10:47:43Z saulius 
;
_cod_database_code 7204859

loop_
_symmetry_equiv_pos_as_xyz
'x, y, z'
'-x, -y, -z'

loop_
_atom_site_label
_atom_site_type_symbol
_atom_site_fract_x
_atom_site_fract_y
_atom_site_fract_z
_atom_site_U_iso_or_equiv
_atom_site_adp_type
_atom_site_occupancy
_atom_site_symmetry_multiplicity
_atom_site_calc_flag
_atom_site_refinement_flags
_atom_site_disorder_assembly
_atom_site_disorder_group
Si1A Si 0.5000 0.5000 0.0000 0.018 Uani 1 2 d S . .
W1A W 0.70312(10) 0.38853(11) -0.00869(11) 0.042 Uani 1 1 d . . .
W2A W 0.57566(12) 0.32194(11) 0.10514(12) 0.053 Uani 1 1 d D . .
W3A W 0.57315(11) 0.32291(11) -0.07888(12) 0.046 Uani 1 1 d D . .
W4A W 0.62863(11) 0.56972(11) -0.10906(12) 0.047 Uani 1 1 d D . .
W5A W 0.37064(11) 0.43722(11) -0.07545(11) 0.043 Uani 1 1 d D . .
W6A W 0.50400(12) 0.50201(12) -0.18454(11) 0.049 Uani 1 1 d . . .
O1A O 0.806(2) 0.331(2) -0.0148(19) 0.080 Uiso 1 1 d . . .
O2A O 0.615(2) 0.237(2) 0.1581(18) 0.072 Uiso 1 1 d . . .
O3A O 0.602(2) 0.244(2) -0.1163(19) 0.077 Uiso 1 1 d . . .
O4A O 0.675(2) 0.330(2) 0.0733(18) 0.069 Uiso 1 1 d . . .
O5A O 0.5682(17) 0.2941(15) 0.0193(7) 0.047 Uiso 1 1 d D . .
O6A O 0.669(3) 0.350(3) -0.068(3) 0.138 Uiso 1 1 d . . .
O7A O 0.698(2) 0.470(2) -0.0838(17) 0.064 Uiso 1 1 d . . .
O8A O 0.6951(19) 0.4571(19) 0.0563(17) 0.059 Uiso 1 1 d . . .
O9A O 0.442(3) 0.600(3) -0.165(2) 0.109 Uiso 1 1 d . . .
O10A O 0.466(3) 0.334(3) 0.123(2) 0.117 Uiso 1 1 d . . .
O11A O 0.4669(19) 0.3424(19) -0.0761(16) 0.056 Uiso 1 1 d . . .
O12A O 0.566(2) 0.398(2) -0.1643(18) 0.076 Uiso 1 1 d D . .
O13A O 0.693(2) 0.600(2) -0.1604(19) 0.080 Uiso 1 1 d . . .
O14A O 0.6435(19) 0.5894(18) -0.0215(7) 0.065 Uiso 1 1 d D . .
O15A O 0.305(2) 0.411(2) -0.113(2) 0.086 Uiso 1 1 d . . .
O16A O 0.408(2) 0.484(2) -0.1575(17) 0.062 Uiso 1 1 d . . .
O17A O 0.5029(16) 0.5069(16) -0.2593(14) 0.040 Uiso 1 1 d . . .
O18A O 0.603(3) 0.529(3) -0.179(2) 0.111 Uiso 1 1 d . . .
O19A O 0.557(2) 0.410(2) 0.009(2) 0.008 Uiso 0.50 1 d P . .
O20A O 0.515(3) 0.542(3) -0.077(3) 0.040 Uiso 0.50 1 d P . .
O21A O 0.583(3) 0.506(3) -0.009(3) 0.030 Uiso 0.50 1 d P . .
O22A O 0.523(3) 0.553(3) 0.055(2) 0.023 Uiso 0.50 1 d P . .
Si1B Si 1.0000 0.0000 -0.5000 0.005 Uani 1 2 d SDU . .
W1B W 1.05993(11) 0.12661(11) -0.41592(11) 0.043 Uani 1 1 d . . .
W2B W 1.00788(12) 0.00865(11) -0.68407(11) 0.045 Uani 1 1 d D . .
W3B W 0.82552(11) 0.07496(12) -0.58994(12) 0.047 Uani 1 1 d . . .
W4B W 0.92948(11) -0.13345(10) -0.40013(11) 0.040 Uani 1 1 d D . .
W5B W 0.88610(11) 0.20149(10) -0.50755(11) 0.040 Uani 1 1 d . . .
W6B W 0.81664(10) 0.06852(11) -0.40664(11) 0.043 Uani 1 1 d . . .
O1B O 1.084(2) 0.183(2) -0.3729(19) 0.076 Uiso 1 1 d . . .
O2B O 0.996(2) 0.004(2) -0.7555(18) 0.068 Uiso 1 1 d . . .
O3B O 0.7480(18) 0.1108(18) -0.6370(15) 0.051 Uiso 1 1 d . . .
O4B O 0.990(3) -0.087(3) -0.652(2) 0.103 Uiso 1 1 d . . .
O5B O 0.901(2) 0.074(2) -0.661(2) 0.090 Uiso 1 1 d . . .
O6B O 1.153(2) 0.027(2) -0.4054(18) 0.074 Uiso 1 1 d . . .
O7B O 0.907(2) -0.130(2) -0.495(2) 0.098 Uiso 1 1 d . . .
O8B O 0.945(2) 0.198(2) -0.4385(17) 0.065 Uiso 1 1 d . . .
O9B O 1.1142(12) -0.054(2) -0.6640(14) 0.088 Uiso 1 1 d D . .
O10B O 0.9679(17) -0.0984(14) -0.3289(12) 0.054 Uiso 1 1 d D . .
O11B O 0.838(2) 0.174(2) -0.576(2) 0.083 Uiso 1 1 d . . .
O12B O 0.789(2) 0.079(2) -0.499(2) 0.094 Uiso 1 1 d . . .
O13B O 0.8944(18) -0.1953(17) -0.3500(15) 0.049 Uiso 1 1 d . . .
O14B O 1.0343(19) -0.1976(19) -0.4207(17) 0.060 Uiso 1 1 d . . .
O15B O 0.834(2) 0.299(2) -0.5082(18) 0.069 Uiso 1 1 d . . .
O16B O 0.832(2) 0.166(2) -0.439(2) 0.093 Uiso 1 1 d . . .
O17B O 0.726(3) 0.101(3) -0.363(2) 0.112 Uiso 1 1 d . . .
O18B O 0.840(2) -0.041(2) -0.396(2) 0.088 Uiso 1 1 d . . .
O19B O 0.958(2) -0.005(3) -0.5629(17) 0.041 Uiso 0.50 1 d PD . .
O20B O 1.001(3) 0.0817(17) -0.512(3) 0.047 Uiso 0.50 1 d PD . .
O21B O 1.0849(15) -0.057(3) -0.503(2) 0.050 Uiso 0.50 1 d PD . .
O22B O 1.043(2) 0.012(3) -0.5699(14) 0.049 Uiso 0.50 1 d PD . .
C1A C 0.4556(9) 0.0857(9) 0.3513(7) 0.051 Uiso 1 1 d G . .
C2A C 0.5305(10) 0.0759(9) 0.3726(8) 0.048 Uiso 1 1 d G . .
C3A C 0.5757(9) 0.0049(9) 0.4157(7) 0.141 Uiso 1 1 d G . .
C4A C 0.5430(9) -0.0529(9) 0.4360(7) 0.061 Uiso 1 1 d G . .
C5A C 0.4668(9) -0.0432(9) 0.4143(7) 0.049 Uiso 1 1 d G . .
C6A C 0.4219(9) 0.0279(10) 0.3711(8) 0.068 Uiso 1 1 d G . .
C7A C 0.3478(9) 0.0416(13) 0.3485(11) 0.090 Uiso 1 1 d G . .
H7A H 0.3262 0.0036 0.3606 0.109 Uiso 1 1 d G . .
C8A C 0.3048(10) 0.1093(14) 0.3088(12) 0.093 Uiso 1 1 d G . .
H8A H 0.2547 0.1170 0.2956 0.112 Uiso 1 1 d G . .
C9A C 0.3368(12) 0.1658(12) 0.2885(11) 0.091 Uiso 1 1 d G . .
H9A H 0.3081 0.2112 0.2613 0.109 Uiso 1 1 d G . .
C10A C 0.4117(12) 0.1551(10) 0.3088(9) 0.083 Uiso 1 1 d G . .
C11A C 0.4449(15) 0.2119(10) 0.2896(11) 0.088 Uiso 1 1 d G . .
H11A H 0.4171 0.2573 0.2619 0.105 Uiso 1 1 d G . .
C12A C 0.5163(15) 0.2019(11) 0.3107(12) 0.120 Uiso 1 1 d G . .
H12A H 0.5368 0.2407 0.2978 0.144 Uiso 1 1 d G . .
C13A C 0.5596(12) 0.1350(11) 0.3509(11) 0.099 Uiso 1 1 d G . .
H13A H 0.6093 0.1290 0.3640 0.119 Uiso 1 1 d G . .
C14A C 0.6507(9) -0.0095(12) 0.4379(10) 0.046 Uiso 1 1 d G . .
H14A H 0.6725 0.0283 0.4258 0.056 Uiso 1 1 d G . .
C15A C 0.6941(10) -0.0781(13) 0.4774(11) 0.115 Uiso 1 1 d G . .
H15A H 0.7447 -0.0866 0.4897 0.138 Uiso 1 1 d G . .
C16A C 0.6615(11) -0.1336(12) 0.4983(10) 0.061 Uiso 1 1 d G . .
H16A H 0.6898 -0.1788 0.5260 0.073 Uiso 1 1 d G . .
C17A C 0.5862(11) -0.1227(9) 0.4782(8) 0.069 Uiso 1 1 d G . .
C18A C 0.5535(14) -0.1791(10) 0.4979(10) 0.082 Uiso 1 1 d G . .
H18A H 0.5818 -0.2248 0.5250 0.099 Uiso 1 1 d G . .
C19A C 0.4798(14) -0.1680(11) 0.4775(11) 0.072 Uiso 1 1 d G . .
H19A H 0.4585 -0.2059 0.4914 0.087 Uiso 1 1 d G . .
C20A C 0.4375(12) -0.1014(11) 0.4368(10) 0.081 Uiso 1 1 d G . .
H20A H 0.3877 -0.0950 0.4239 0.097 Uiso 1 1 d G . .
C1B C 0.4543(10) 1.0385(11) 0.1713(8) 0.049 Uiso 1 1 d G . .
C2B C 0.4639(10) 0.9639(11) 0.2057(9) 0.105 Uiso 1 1 d G . .
C3B C 0.5361(11) 0.9179(10) 0.2421(9) 0.042 Uiso 1 1 d G . .
C4B C 0.5959(10) 0.9489(11) 0.2416(8) 0.103 Uiso 1 1 d G . .
C5B C 0.5862(10) 1.0247(11) 0.2067(9) 0.061 Uiso 1 1 d G . .
C6B C 0.5138(11) 1.0705(10) 0.1706(8) 0.087 Uiso 1 1 d G . .
C7B C 0.5004(15) 1.1439(11) 0.1354(11) 0.096 Uiso 1 1 d G . .
H7B H 0.5387 1.1653 0.1356 0.116 Uiso 1 1 d G . .
C8B C 0.4327(17) 1.1866(12) 0.1002(12) 0.098 Uiso 1 1 d G . .
H8B H 0.4264 1.2351 0.0762 0.118 Uiso 1 1 d G . .
C9B C 0.3740(14) 1.1567(13) 0.1009(12) 0.145 Uiso 1 1 d G . .
H9B H 0.3280 1.1857 0.0776 0.174 Uiso 1 1 d G . .
C10B C 0.3833(11) 1.0835(13) 0.1362(10) 0.097 Uiso 1 1 d G . .
C11B C 0.3250(11) 1.0515(17) 0.1368(13) 0.101 Uiso 1 1 d G . .
H11B H 0.2786 1.0802 0.1143 0.121 Uiso 1 1 d G . .
C12B C 0.3353(12) 0.9802(17) 0.1696(14) 0.125 Uiso 1 1 d G . .
H12B H 0.2962 0.9601 0.1688 0.150 Uiso 1 1 d G . .
C13B C 0.4029(12) 0.9366(14) 0.2043(12) 0.108 Uiso 1 1 d G . .
H13B H 0.4081 0.8879 0.2274 0.129 Uiso 1 1 d G . .
C14B C 0.5495(15) 0.8444(11) 0.2781(11) 0.100 Uiso 1 1 d G . .
H14B H 0.5113 0.8229 0.2781 0.120 Uiso 1 1 d G . .
C15B C 0.6175(17) 0.8020(12) 0.3140(13) 0.157 Uiso 1 1 d G . .
H15B H 0.6233 0.7540 0.3391 0.188 Uiso 1 1 d G . .
C16B C 0.6762(14) 0.8315(14) 0.3123(12) 0.112 Uiso 1 1 d G . .
H16B H 0.7225 0.8023 0.3351 0.134 Uiso 1 1 d G . .
C17B C 0.6670(11) 0.9048(14) 0.2767(10) 0.098 Uiso 1 1 d G . .
C18B C 0.7253(11) 0.9357(17) 0.2759(13) 0.136 Uiso 1 1 d G . .
H18B H 0.7714 0.9072 0.2991 0.163 Uiso 1 1 d G . .
C19B C 0.7153(12) 1.0080(18) 0.2412(14) 0.107 Uiso 1 1 d G . .
H19B H 0.7550 1.0277 0.2406 0.129 Uiso 1 1 d G . .
C20B C 0.6473(12) 1.0512(15) 0.2072(13) 0.155 Uiso 1 1 d G . .
H20B H 0.6421 1.0998 0.1839 0.187 Uiso 1 1 d G . .
C1C C 0.6855(14) 1.0174(18) 0.0410(17) 0.106 Uiso 1 1 d G . .
H1C H 0.7244 1.0378 0.0418 0.127 Uiso 1 1 d G . .
C2C C 0.6956(13) 0.9452(17) 0.0743(14) 0.078 Uiso 1 1 d G . .
H2C H 0.7406 0.9171 0.0993 0.093 Uiso 1 1 d G . .
C3C C 0.6390(15) 0.9140(13) 0.0709(12) 0.049 Uiso 1 1 d G . .
C4C C 0.5692(14) 0.9565(13) 0.0346(13) 0.058 Uiso 1 1 d G . .
C5C C 0.5578(11) 1.0330(12) 0.0016(9) 0.060 Uiso 1 1 d G . .
C6C C 0.6177(13) 1.0602(14) 0.0062(13) 0.069 Uiso 1 1 d G . .
H6C H 0.6117 1.1097 -0.0153 0.083 Uiso 1 1 d G . .
C7C C 0.651(2) 0.8377(15) 0.1015(18) 0.127 Uiso 1 1 d G . .
H7C H 0.6965 0.8092 0.1256 0.153 Uiso 1 1 d G . .
C8C C 0.4005(18) 1.1949(18) -0.1010(16) 0.098 Uiso 1 1 d G . .
H8C H 0.3911 1.2456 -0.1212 0.118 Uiso 1 1 d G . .
C9C C 0.4704(15) 1.1527(14) -0.0655(13) 0.056 Uiso 1 1 d G . .
H9C H 0.5063 1.1763 -0.0622 0.067 Uiso 1 1 d G . .
C10C C 0.4864(12) 1.0773(14) -0.0356(12) 0.067 Uiso 1 1 d G . .
C1D C 0.7333(13) 0.6326(11) 0.5419(12) 0.100 Uiso 1 1 d GD . .
C2D C 0.7677(13) 0.6426(12) 0.4744(13) 0.081 Uiso 1 1 d GD . .
C3D C 0.7406(14) 0.6216(12) 0.4134(12) 0.108 Uiso 1 1 d GD . .
C4D C 0.6804(14) 0.5905(12) 0.4234(14) 0.161 Uiso 1 1 d GD . .
C5D C 0.6452(14) 0.5804(13) 0.4919(15) 0.146 Uiso 1 1 d GD . .
C6D C 0.6725(14) 0.6017(13) 0.5527(13) 0.124 Uiso 1 1 d GD . .
C7D C 0.6417(19) 0.5931(19) 0.6206(14) 0.113 Uiso 1 1 d G . .
H7D H 0.6014 0.5739 0.6276 0.136 Uiso 1 1 d G . .
C8D C 0.668(2) 0.612(2) 0.6781(13) 0.169 Uiso 1 1 d G . .
H8D H 0.6472 0.6040 0.7230 0.203 Uiso 1 1 d G . .
C9D C 0.727(2) 0.6426(19) 0.6686(13) 0.213 Uiso 1 1 d G . .
H9D H 0.7447 0.6559 0.7073 0.255 Uiso 1 1 d G . .
C10D C 0.7598(17) 0.6537(15) 0.6014(14) 0.228 Uiso 1 1 d G . .
C11D C 0.8199(19) 0.6838(18) 0.5905(18) 0.155 Uiso 1 1 d G . .
H11D H 0.8376 0.6979 0.6287 0.186 Uiso 1 1 d G . .
C12D C 0.8524(18) 0.6927(19) 0.526(2) 0.136 Uiso 1 1 d G . .
H12D H 0.8926 0.7121 0.5201 0.163 Uiso 1 1 d G . .
C13D C 0.8269(15) 0.6734(17) 0.4680(17) 0.148 Uiso 1 1 d G . .
H13D H 0.8495 0.6811 0.4237 0.177 Uiso 1 1 d G . .
C14D C 0.7708(19) 0.6309(17) 0.3449(13) 0.114 Uiso 1 1 d G . .
H14D H 0.8111 0.6502 0.3377 0.136 Uiso 1 1 d G . .
C15D C 0.743(2) 0.613(2) 0.2871(12) 0.190 Uiso 1 1 d G . .
H15D H 0.7634 0.6215 0.2420 0.228 Uiso 1 1 d G . .
C16D C 0.686(2) 0.5809(19) 0.2970(15) 0.260 Uiso 1 1 d G . .
H16D H 0.6685 0.5670 0.2584 0.312 Uiso 1 1 d G . .
C17D C 0.6530(19) 0.5695(16) 0.3644(16) 0.191 Uiso 1 1 d G . .
C18D C 0.594(2) 0.5391(19) 0.375(2) 0.199 Uiso 1 1 d GD . .
H18D H 0.5758 0.5257 0.3363 0.239 Uiso 1 1 d G . .
C19D C 0.562(2) 0.529(2) 0.441(2) 0.191 Uiso 1 1 d GD . .
H19D H 0.5228 0.5077 0.4473 0.229 Uiso 1 1 d G . .
C20D C 0.5873(17) 0.5486(18) 0.498(2) 0.466 Uiso 1 1 d G . .
H20D H 0.5651 0.5407 0.5427 0.560 Uiso 1 1 d G . .
C1E C 0.1335(10) 0.2320(12) 0.0473(11) 0.063 Uiso 1 1 d G . .
C2E C 0.1499(11) 0.2670(12) -0.0186(12) 0.122 Uiso 1 1 d G . .
C3E C 0.1326(12) 0.2431(13) -0.0831(11) 0.185 Uiso 1 1 d G . .
C4E C 0.1001(12) 0.1844(13) -0.0781(12) 0.151 Uiso 1 1 d G . .
C5E C 0.0833(13) 0.1489(13) -0.0112(14) 0.120 Uiso 1 1 d G . .
C6E C 0.1005(13) 0.1730(13) 0.0531(12) 0.117 Uiso 1 1 d G . .
C7E C 0.0863(18) 0.1410(17) 0.1196(13) 0.195 Uiso 1 1 d G . .
H7E H 0.0639 0.1033 0.1235 0.234 Uiso 1 1 d G . .
C8E C 0.104(2) 0.163(2) 0.1802(12) 0.119 Uiso 1 1 d G . .
H8E H 0.0947 0.1391 0.2239 0.143 Uiso 1 1 d G . .
C9E C 0.1353(17) 0.2205(19) 0.1757(11) 0.190 Uiso 1 1 d G . .
H9E H 0.1466 0.2357 0.2165 0.228 Uiso 1 1 d G . .
C11E C 0.1501(13) 0.2559(15) 0.1103(12) 0.094 Uiso 1 1 d G . .
C10E C 0.1828(16) 0.3138(17) 0.1042(15) 0.119 Uiso 1 1 d G . .
H10E H 0.1938 0.3299 0.1448 0.143 Uiso 1 1 d G . .
C12E C 0.1985(18) 0.3463(16) 0.0409(17) 0.120 Uiso 1 1 d G . .
H12E H 0.2208 0.3840 0.0384 0.144 Uiso 1 1 d G . .
C13E C 0.1820(15) 0.3245(14) -0.0200(15) 0.096 Uiso 1 1 d G . .
H13E H 0.1924 0.3486 -0.0631 0.116 Uiso 1 1 d G . .
C14E C 0.1461(16) 0.2758(17) -0.1501(11) 0.110 Uiso 1 1 d G . .
H14E H 0.1684 0.3136 -0.1542 0.132 Uiso 1 1 d G . .
C15E C 0.1276(19) 0.254(2) -0.2109(11) 0.119 Uiso 1 1 d G . .
H15E H 0.1355 0.2787 -0.2546 0.143 Uiso 1 1 d G . .
C16E C 0.0975(18) 0.196(2) -0.2062(13) 0.193 Uiso 1 1 d G . .
H16E H 0.0867 0.1802 -0.2470 0.232 Uiso 1 1 d G . .
C17E C 0.0829(15) 0.1602(17) -0.1405(14) 0.118 Uiso 1 1 d G . .
C18E C 0.0510(19) 0.103(2) -0.1352(19) 0.329 Uiso 1 1 d G . .
H18E H 0.0394 0.0870 -0.1757 0.394 Uiso 1 1 d G . .
C19E C 0.037(2) 0.0682(19) -0.070(2) 0.231 Uiso 1 1 d G . .
H19E H 0.0157 0.0294 -0.0676 0.277 Uiso 1 1 d G . .
C20E C 0.0526(19) 0.0909(17) -0.0099(18) 0.310 Uiso 1 1 d G . .
H20E H 0.0426 0.0667 0.0332 0.371 Uiso 1 1 d G . .
N1 N 0.837(2) 0.320(2) 0.2300(17) 0.086 Uiso 1 1 d D . .
C101 C 0.865(3) 0.236(3) 0.213(3) 0.124 Uiso 1 1 d D . .
H10F H 0.8582 0.2046 0.2557 0.149 Uiso 1 1 calc R . .
H10G H 0.9205 0.2183 0.2003 0.149 Uiso 1 1 calc R . .
C102 C 0.825(4) 0.218(3) 0.155(3) 0.131 Uiso 1 1 d D . .
H10H H 0.8435 0.2345 0.1096 0.158 Uiso 1 1 calc R . .
H10I H 0.7683 0.2448 0.1603 0.158 Uiso 1 1 calc R . .
C103 C 0.847(6) 0.130(4) 0.163(4) 0.226 Uiso 1 1 d D . .
H10J H 0.9035 0.1021 0.1622 0.271 Uiso 1 1 calc R . .
H10K H 0.8235 0.1131 0.2065 0.271 Uiso 1 1 calc R . .
C104 C 0.811(6) 0.119(4) 0.099(4) 0.187 Uiso 1 1 d D . .
H10L H 0.8317 0.0643 0.0920 0.281 Uiso 1 1 calc R . .
H10M H 0.8248 0.1481 0.0589 0.281 Uiso 1 1 calc R . .
H10N H 0.7550 0.1372 0.1067 0.281 Uiso 1 1 calc R . .
C201 C 0.886(2) 0.326(2) 0.2872(19) 0.030 Uiso 1 1 d D . .
H20F H 0.8830 0.2886 0.3266 0.035 Uiso 1 1 calc R . .
H20G H 0.9401 0.3091 0.2696 0.035 Uiso 1 1 calc R . .
C202 C 0.864(3) 0.404(3) 0.315(4) 0.123 Uiso 1 1 d D . .
H20H H 0.8542 0.4443 0.2756 0.148 Uiso 1 1 calc R . .
H20I H 0.8152 0.4155 0.3437 0.148 Uiso 1 1 calc R . .
C203 C 0.926(4) 0.409(5) 0.358(3) 0.136 Uiso 1 1 d D . .
H20J H 0.9391 0.3661 0.3951 0.163 Uiso 1 1 calc R . .
H20K H 0.9050 0.4575 0.3802 0.163 Uiso 1 1 calc R . .
C204 C 1.000(4) 0.405(5) 0.315(4) 0.174 Uiso 1 1 d D . .
H20L H 1.0397 0.4028 0.3458 0.261 Uiso 1 1 calc R . .
H20M H 0.9891 0.4504 0.2820 0.261 Uiso 1 1 calc R . .
H20N H 1.0195 0.3587 0.2903 0.261 Uiso 1 1 calc R . .
C301 C 0.750(2) 0.353(2) 0.251(2) 0.069 Uiso 1 1 d D . .
H30F H 0.7336 0.4090 0.2533 0.083 Uiso 1 1 calc R . .
H30G H 0.7209 0.3453 0.2145 0.083 Uiso 1 1 calc R . .
C302 C 0.730(3) 0.316(4) 0.321(3) 0.110 Uiso 1 1 d D . .
H30H H 0.7534 0.2591 0.3209 0.132 Uiso 1 1 calc R . .
H30I H 0.7517 0.3307 0.3582 0.132 Uiso 1 1 calc R . .
C303 C 0.642(3) 0.342(2) 0.332(4) 0.228 Uiso 1 1 d D . .
H30J H 0.6162 0.3987 0.3267 0.274 Uiso 1 1 calc R . .
H30K H 0.6196 0.3198 0.3004 0.274 Uiso 1 1 calc R . .
C304 C 0.634(4) 0.310(4) 0.407(3) 0.119 Uiso 1 1 d D . .
H30L H 0.5798 0.3283 0.4234 0.179 Uiso 1 1 calc R . .
H30M H 0.6635 0.3264 0.4365 0.179 Uiso 1 1 calc R . .
H30N H 0.6550 0.2534 0.4102 0.179 Uiso 1 1 calc R . .
C401 C 0.842(3) 0.371(3) 0.164(2) 0.083 Uiso 1 1 d D . .
H40F H 0.8306 0.4233 0.1760 0.100 Uiso 1 1 calc R . .
H40G H 0.8014 0.3736 0.1333 0.100 Uiso 1 1 calc R . .
C402 C 0.921(4) 0.342(4) 0.124(4) 0.148 Uiso 1 1 d D . .
H40H H 0.9305 0.2904 0.1104 0.178 Uiso 1 1 calc R . .
H40I H 0.9612 0.3365 0.1559 0.178 Uiso 1 1 calc R . .
C403 C 0.929(6) 0.394(4) 0.059(4) 0.162 Uiso 1 1 d D . .
H40J H 0.9811 0.3718 0.0363 0.195 Uiso 1 1 calc R . .
H40K H 0.8900 0.4000 0.0258 0.195 Uiso 1 1 calc R . .
C404 C 0.917(6) 0.472(5) 0.084(5) 0.182 Uiso 1 1 d D . .
H40L H 0.9179 0.5083 0.0439 0.274 Uiso 1 1 calc R . .
H40M H 0.9577 0.4658 0.1143 0.274 Uiso 1 1 calc R . .
H40N H 0.8664 0.4916 0.1090 0.274 Uiso 1 1 calc R . .
N2 N 0.812(3) 0.328(3) -0.2736(18) 0.103 Uiso 1 1 d D . .
C501 C 0.726(2) 0.350(3) -0.290(3) 0.082 Uiso 1 1 d D . .
H50F H 0.6968 0.3475 -0.2452 0.099 Uiso 1 1 calc R . .
H50G H 0.7063 0.4041 -0.3091 0.099 Uiso 1 1 calc R . .
C502 C 0.702(3) 0.305(4) -0.338(4) 0.139 Uiso 1 1 d D . .
H50H H 0.7307 0.3061 -0.3833 0.167 Uiso 1 1 calc R . .
H50I H 0.7194 0.2504 -0.3190 0.167 Uiso 1 1 calc R . .
C503 C 0.616(3) 0.333(4) -0.352(3) 0.088 Uiso 1 1 d D . .
H50J H 0.6079 0.3131 -0.3941 0.106 Uiso 1 1 calc R . .
H50K H 0.5919 0.3893 -0.3566 0.106 Uiso 1 1 calc R . .
C504 C 0.580(6) 0.299(5) -0.288(3) 0.226 Uiso 1 1 d D . .
H50L H 0.5238 0.3198 -0.2895 0.340 Uiso 1 1 calc R . .
H50M H 0.5946 0.3133 -0.2459 0.340 Uiso 1 1 calc R . .
H50N H 0.5999 0.2431 -0.2868 0.340 Uiso 1 1 calc R . .
C601 C 0.853(3) 0.342(3) -0.342(3) 0.101 Uiso 1 1 d D . .
H60F H 0.9089 0.3175 -0.3342 0.122 Uiso 1 1 calc R . .
H60G H 0.8423 0.3121 -0.3749 0.122 Uiso 1 1 calc R . .
C602 C 0.842(5) 0.420(4) -0.382(2) 0.142 Uiso 1 1 d D . .
H60H H 0.8538 0.4501 -0.3493 0.170 Uiso 1 1 calc R . .
H60I H 0.7860 0.4455 -0.3888 0.170 Uiso 1 1 calc R . .
C603 C 0.882(5) 0.435(6) -0.452(3) 0.199 Uiso 1 1 d D . .
H60J H 0.8857 0.3980 -0.4844 0.239 Uiso 1 1 calc R . .
H60K H 0.8561 0.4881 -0.4729 0.239 Uiso 1 1 calc R . .
C604 C 0.962(5) 0.423(6) -0.427(5) 0.192 Uiso 1 1 d D . .
H60L H 0.9960 0.4281 -0.4675 0.288 Uiso 1 1 calc R . .
H60M H 0.9848 0.3713 -0.4035 0.288 Uiso 1 1 calc R . .
H60N H 0.9569 0.4612 -0.3960 0.288 Uiso 1 1 calc R . .
C701 C 0.819(3) 0.381(2) -0.222(2) 0.113 Uiso 1 1 d D . .
H70F H 0.8060 0.4327 -0.2460 0.135 Uiso 1 1 calc R . .
H70G H 0.7788 0.3842 -0.1841 0.135 Uiso 1 1 calc R . .
C702 C 0.897(3) 0.356(4) -0.189(3) 0.106 Uiso 1 1 d D . .
H70H H 0.9385 0.3497 -0.2266 0.127 Uiso 1 1 calc R . .
H70I H 0.9088 0.3065 -0.1616 0.127 Uiso 1 1 calc R . .
C703 C 0.899(5) 0.417(5) -0.143(4) 0.156 Uiso 1 1 d D . .
H70J H 0.8473 0.4389 -0.1192 0.187 Uiso 1 1 calc R . .
H70K H 0.9367 0.3904 -0.1073 0.187 Uiso 1 1 calc R . .
C704 C 0.919(8) 0.483(6) -0.182(6) 0.295 Uiso 1 1 d D . .
H70L H 0.8723 0.5287 -0.1879 0.443 Uiso 1 1 calc R . .
H70M H 0.9441 0.4678 -0.2268 0.443 Uiso 1 1 calc R . .
H70N H 0.9550 0.4937 -0.1549 0.443 Uiso 1 1 calc R . .
C801 C 0.846(4) 0.245(2) -0.239(3) 0.121 Uiso 1 1 d D . .
H80F H 0.9013 0.2314 -0.2325 0.145 Uiso 1 1 calc R . .
H80G H 0.8416 0.2095 -0.2705 0.145 Uiso 1 1 calc R . .
C802 C 0.805(4) 0.233(2) -0.169(3) 0.144 Uiso 1 1 d D . .
H80H H 0.8140 0.2640 -0.1353 0.173 Uiso 1 1 calc R . .
H80I H 0.7483 0.2521 -0.1740 0.173 Uiso 1 1 calc R . .
C803 C 0.834(4) 0.148(3) -0.140(3) 0.111 Uiso 1 1 d D . .
H80J H 0.8908 0.1276 -0.1353 0.133 Uiso 1 1 calc R . .
H80K H 0.8092 0.1421 -0.0934 0.133 Uiso 1 1 calc R . .
C804 C 0.813(4) 0.105(3) -0.190(2) 0.124 Uiso 1 1 d D . .
H80L H 0.8280 0.0509 -0.1731 0.186 Uiso 1 1 calc R . .
H80M H 0.8395 0.1095 -0.2352 0.186 Uiso 1 1 calc R . .
H80N H 0.7567 0.1276 -0.1958 0.186 Uiso 1 1 calc R . .

loop_
_atom_site_aniso_label
_atom_site_aniso_U_11
_atom_site_aniso_U_22
_atom_site_aniso_U_33
_atom_site_aniso_U_23
_atom_site_aniso_U_13
_atom_site_aniso_U_12
Si1A 0.016 0.008 0.029 -0.007 -0.004 -0.001
W1A 0.014 0.035 0.067 0.008 0.003 -0.003
W2A 0.040 0.026 0.086 0.026 -0.008 -0.012
W3A 0.036 0.020 0.083 -0.012 0.009 -0.011
W4A 0.028 0.029 0.080 0.010 0.016 -0.015
W5A 0.025 0.030 0.073 -0.003 -0.010 -0.010
W6A 0.039 0.046 0.050 0.000 -0.004 -0.003
Si1B 0.006 0.005 0.005 0.000 0.000 -0.002
W1B 0.031 0.025 0.076 -0.008 -0.007 -0.012
W2B 0.043 0.036 0.045 0.003 0.000 -0.005
W3B 0.024 0.037 0.079 0.015 -0.018 -0.013
W4B 0.030 0.028 0.064 0.014 0.001 -0.019
W5B 0.038 0.014 0.061 0.002 -0.007 -0.003
W6B 0.022 0.042 0.063 -0.001 0.009 -0.012

loop_
_atom_type_symbol
_atom_type_description
_atom_type_scat_dispersion_real
_atom_type_scat_dispersion_imag
_atom_type_scat_source
C C 0.0033 0.0016 'International Tables Vol C Tables 4.2.6.8 and 6.1.1.4'
H H 0.0000 0.0000 'International Tables Vol C Tables 4.2.6.8 and 6.1.1.4'
N N 0.0061 0.0033 'International Tables Vol C Tables 4.2.6.8 and 6.1.1.4'
O O 0.0106 0.0060 'International Tables Vol C Tables 4.2.6.8 and 6.1.1.4'
Si Si 0.0817 0.0704 'International Tables Vol C Tables 4.2.6.8 and 6.1.1.4'
W W -0.8490 6.8722 'International Tables Vol C Tables 4.2.6.8 and 6.1.1.4'

loop_
_geom_angle_atom_site_label_1
_geom_angle_atom_site_label_2
_geom_angle_atom_site_label_3
_geom_angle
_geom_angle_site_symmetry_1
_geom_angle_site_symmetry_3
_geom_angle_publ_flag
O21A Si1A O21A 180(4) . 2_665 ?
O21A Si1A O19A 78(2) . . ?
O21A Si1A O19A 102(2) 2_665 . ?
O21A Si1A O19A 102(2) . 2_665 ?
O21A Si1A O19A 78(2) 2_665 2_665 ?
O19A Si1A O19A 180(3) . 2_665 ?
O21A Si1A O20A 67(3) . . ?
O21A Si1A O20A 113(3) 2_665 . ?
O19A Si1A O20A 112(2) . . ?
O19A Si1A O20A 68(2) 2_665 . ?
O21A Si1A O20A 113(3) . 2_665 ?
O21A Si1A O20A 67(3) 2_665 2_665 ?
O19A Si1A O20A 68(2) . 2_665 ?
O19A Si1A O20A 112(2) 2_665 2_665 ?
O20A Si1A O20A 180(5) . 2_665 ?
O21A Si1A O22A 119(2) . 2_665 ?
O21A Si1A O22A 61(2) 2_665 2_665 ?
O19A Si1A O22A 69(2) . 2_665 ?
O19A Si1A O22A 111(2) 2_665 2_665 ?
O20A Si1A O22A 79(2) . 2_665 ?
O20A Si1A O22A 101(2) 2_665 2_665 ?
O21A Si1A O22A 61(2) . . ?
O21A Si1A O22A 119(2) 2_665 . ?
O19A Si1A O22A 111(2) . . ?
O19A Si1A O22A 69(2) 2_665 . ?
O20A Si1A O22A 101(2) . . ?
O20A Si1A O22A 79(2) 2_665 . ?
O22A Si1A O22A 180(3) 2_665 . ?
O6A W1A O1A 101(2) . . ?
O6A W1A O8A 155(2) . . ?
O1A W1A O8A 103.4(15) . . ?
O6A W1A O7A 85(2) . . ?
O1A W1A O7A 99.5(16) . . ?
O8A W1A O7A 89.6(14) . . ?
O6A W1A O4A 96(2) . . ?
O1A W1A O4A 97.9(16) . . ?
O8A W1A O4A 82.5(14) . . ?
O7A W1A O4A 162.1(14) . . ?
O6A W1A O21A 92(2) . . ?
O1A W1A O21A 158.0(17) . . ?
O8A W1A O21A 63.8(15) . . ?
O7A W1A O21A 64.1(15) . . ?
O4A W1A O21A 98.0(16) . . ?
O2A W2A O5A 106.7(14) . . ?
O2A W2A O9A 103.6(18) . 2_665 ?
O5A W2A O9A 149.7(16) . 2_665 ?
O2A W2A O4A 95.4(16) . . ?
O5A W2A O4A 89.3(13) . . ?
O9A W2A O4A 89.4(17) 2_665 . ?
O2A W2A O10A 96.9(18) . . ?
O5A W2A O10A 86.5(16) . . ?
O9A W2A O10A 88.3(19) 2_665 . ?
O4A W2A O10A 167.6(18) . . ?
O2A W2A O19A 159.8(15) . . ?
O5A W2A O19A 59.6(12) . . ?
O9A W2A O19A 91.5(17) 2_665 . ?
O4A W2A O19A 71.0(14) . . ?
O10A W2A O19A 96.8(17) . . ?
O2A W2A O20A 155.3(17) . 2_665 ?
O5A W2A O20A 92.4(15) . 2_665 ?
O9A W2A O20A 58.2(19) 2_665 2_665 ?
O4A W2A O20A 100.6(17) . 2_665 ?
O10A W2A O20A 68.0(19) . 2_665 ?
O19A W2A O20A 44.9(16) . 2_665 ?
O3A W3A O11A 96.8(16) . . ?
O3A W3A O5A 106.5(15) . . ?
O11A W3A O5A 86.5(13) . . ?
O3A W3A O12A 98.8(17) . . ?
O11A W3A O12A 92.4(15) . . ?
O5A W3A O12A 154.6(12) . . ?
O3A W3A O6A 108(2) . . ?
O11A W3A O6A 154.5(18) . . ?
O5A W3A O6A 90.1(17) . . ?
O12A W3A O6A 80.0(18) . . ?
O3A W3A O22A 151.7(17) . 2_665 ?
O11A W3A O22A 58.3(15) . 2_665 ?
O5A W3A O22A 86.6(14) . 2_665 ?
O12A W3A O22A 71.4(15) . 2_665 ?
O6A W3A O22A 96.3(19) . 2_665 ?
O3A W3A O19A 159.5(16) . . ?
O11A W3A O19A 92.8(13) . . ?
O5A W3A O19A 55.9(12) . . ?
O12A W3A O19A 98.9(14) . . ?
O6A W3A O19A 64.8(17) . . ?
O22A W3A O19A 46.4(15) 2_665 . ?
O13A W4A O18A 93.7(19) . . ?
O13A W4A O14A 102.5(15) . . ?
O18A W4A O14A 162.3(17) . . ?
O13A W4A O7A 97.0(16) . . ?
O18A W4A O7A 86.7(18) . . ?
O14A W4A O7A 84.4(15) . . ?
O13A W4A O10A 97.8(19) . 2_665 ?
O18A W4A O10A 91(2) . 2_665 ?
O14A W4A O10A 94.0(17) . 2_665 ?
O7A W4A O10A 165.0(17) . 2_665 ?
O13A W4A O20A 158.9(18) . . ?
O18A W4A O20A 70(2) . . ?
O14A W4A O20A 95.8(16) . . ?
O7A W4A O20A 95.1(17) . . ?
O10A W4A O20A 70.2(19) 2_665 . ?
O13A W4A O21A 156.7(17) . . ?
O18A W4A O21A 101.1(19) . . ?
O14A W4A O21A 61.3(15) . . ?
O7A W4A O21A 66.4(16) . . ?
O10A W4A O21A 99.8(18) 2_665 . ?
O20A W4A O21A 44.1(18) . . ?
O15A W5A O14A 103.9(16) . 2_665 ?
O15A W5A O16A 98.6(16) . . ?
O14A W5A O16A 157.1(13) 2_665 . ?
O15A W5A O8A 100.5(16) . 2_665 ?
O14A W5A O8A 85.8(14) 2_665 2_665 ?
O16A W5A O8A 86.0(14) . 2_665 ?
O15A W5A O11A 102.9(16) . . ?
O14A W5A O11A 88.0(14) 2_665 . ?
O16A W5A O11A 91.2(14) . . ?
O8A W5A O11A 156.6(13) 2_665 . ?
O15A W5A O22A 160.5(18) . 2_665 ?
O14A W5A O22A 88.7(16) 2_665 2_665 ?
O16A W5A O22A 70.8(16) . 2_665 ?
O8A W5A O22A 95.2(16) 2_665 2_665 ?
O11A W5A O22A 62.2(16) . 2_665 ?
O15A W5A O21A 156.9(18) . 2_665 ?
O14A W5A O21A 60.4(14) 2_665 2_665 ?
O16A W5A O21A 96.9(16) . 2_665 ?
O8A W5A O21A 63.5(15) 2_665 2_665 ?
O11A W5A O21A 93.9(15) . 2_665 ?
O22A W5A O21A 42.6(17) 2_665 2_665 ?
O17A W6A O9A 102.8(18) . . ?
O17A W6A O12A 101.2(15) . . ?
O9A W6A O12A 156.0(17) . . ?
O17A W6A O16A 100.4(15) . . ?
O9A W6A O16A 82.1(18) . . ?
O12A W6A O16A 92.2(15) . . ?
O17A W6A O18A 97.7(17) . . ?
O9A W6A O18A 89.5(19) . . ?
O12A W6A O18A 88.6(17) . . ?
O16A W6A O18A 161.3(15) . . ?
O17A W6A O20A 155.8(18) . . ?
O9A W6A O20A 61(2) . . ?
O12A W6A O20A 96.2(17) . . ?
O16A W6A O20A 95.6(17) . . ?
O18A W6A O20A 65.7(18) . . ?
W2A O4A W1A 130.6(19) . . ?
W2A O5A W3A 144.0(15) . . ?
W1A O6A W3A 138(3) . . ?
W4A O7A W1A 136.2(19) . . ?
W1A O8A W5A 138.0(18) . 2_665 ?
W6A O9A W2A 145(3) . 2_665 ?
W2A O10A W4A 128(3) . 2_665 ?
W3A O11A W5A 134.6(18) . . ?
W6A O12A W3A 132.8(19) . . ?
W4A O14A W5A 143.6(16) . 2_665 ?
W5A O16A W6A 134.7(18) . . ?
W4A O18A W6A 128(2) . . ?
Si1A O19A O20A 57(2) . 2_665 ?
Si1A O19A W2A 130(2) . . ?
O20A O19A W2A 73(2) 2_665 . ?
Si1A O19A W3A 122(2) . . ?
O20A O19A W3A 139(3) 2_665 . ?
W2A O19A W3A 98.6(15) . . ?
Si1A O20A O21A 54(2) . . ?
Si1A O20A O19A 55(2) . 2_665 ?
O21A O20A O19A 86(3) . 2_665 ?
Si1A O20A W6A 125(3) . . ?
O21A O20A W6A 135(3) . . ?
O19A O20A W6A 133(3) 2_665 . ?
Si1A O20A W4A 124(3) . . ?
O21A O20A W4A 69(2) . . ?
O19A O20A W4A 123(3) 2_665 . ?
W6A O20A W4A 96(2) . . ?
Si1A O20A W2A 117(3) . 2_665 ?
O21A O20A W2A 128(3) . 2_665 ?
O19A O20A W2A 62(2) 2_665 2_665 ?
W6A O20A W2A 93.9(19) . 2_665 ?
W4A O20A W2A 94(2) . 2_665 ?
Si1A O21A O22A 64(3) . . ?
Si1A O21A O20A 58(2) . . ?
O22A O21A O20A 97(4) . . ?
Si1A O21A W4A 124(3) . . ?
O22A O21A W4A 124(3) . . ?
O20A O21A W4A 67(2) . . ?
Si1A O21A W5A 122(3) . 2_665 ?
O22A O21A W5A 59(2) . 2_665 ?
O20A O21A W5A 136(3) . 2_665 ?
W4A O21A W5A 94.7(18) . 2_665 ?
Si1A O21A W1A 121(3) . . ?
O22A O21A W1A 133(3) . . ?
O20A O21A W1A 126(3) . . ?
W4A O21A W1A 93.1(17) . . ?
W5A O21A W1A 93.4(17) 2_665 . ?
O21A O22A Si1A 55(2) . . ?
O21A O22A W5A 79(3) . 2_665 ?
Si1A O22A W5A 133(3) . 2_665 ?
O21A O22A W3A 142(3) . 2_665 ?
Si1A O22A W3A 118(2) . 2_665 ?
W5A O22A W3A 103.2(19) 2_665 2_665 ?
O20B Si1B O20B 180.000(7) 2_754 . ?
O20B Si1B O21B 107(3) 2_754 2_754 ?
O20B Si1B O21B 73(3) . 2_754 ?
O20B Si1B O21B 73(3) 2_754 . ?
O20B Si1B O21B 107(3) . . ?
O21B Si1B O21B 180.000(5) 2_754 . ?
O20B Si1B O19B 77(3) 2_754 . ?
O20B Si1B O19B 103(3) . . ?
O21B Si1B O19B 70(3) 2_754 . ?
O21B Si1B O19B 110(3) . . ?
O20B Si1B O19B 103(3) 2_754 2_754 ?
O20B Si1B O19B 77(3) . 2_754 ?
O21B Si1B O19B 110(3) 2_754 2_754 ?
O21B Si1B O19B 70(3) . 2_754 ?
O19B Si1B O19B 180.000(5) . 2_754 ?
O20B Si1B O22B 112(3) 2_754 . ?
O20B Si1B O22B 68(3) . . ?
O21B Si1B O22B 112.2(11) 2_754 . ?
O21B Si1B O22B 67.8(11) . . ?
O19B Si1B O22B 67.6(11) . . ?
O19B Si1B O22B 112.4(11) 2_754 . ?
O20B Si1B O22B 68(3) 2_754 2_754 ?
O20B Si1B O22B 112(3) . 2_754 ?
O21B Si1B O22B 67.8(11) 2_754 2_754 ?
O21B Si1B O22B 112.2(11) . 2_754 ?
O19B Si1B O22B 112.4(11) . 2_754 ?
O19B Si1B O22B 67.6(11) 2_754 2_754 ?
O22B Si1B O22B 180.000(4) . 2_754 ?
O1B W1B O7B 111.9(19) . 2_754 ?
O1B W1B O4B 100.6(19) . 2_754 ?
O7B W1B O4B 147(2) 2_754 2_754 ?
O1B W1B O6B 101.7(17) . . ?
O7B W1B O6B 84.8(17) 2_754 . ?
O4B W1B O6B 88.7(18) 2_754 . ?
O1B W1B O8B 101.0(16) . . ?
O7B W1B O8B 92.6(17) 2_754 . ?
O4B W1B O8B 80.9(17) 2_754 . ?
O6B W1B O8B 156.5(15) . . ?
O1B W1B O19B 156.3(15) . 2_754 ?
O7B W1B O19B 85.8(17) 2_754 2_754 ?
O4B W1B O19B 63.0(17) 2_754 2_754 ?
O6B W1B O19B 63.1(14) . 2_754 ?
O8B W1B O19B 93.4(14) . 2_754 ?
O2B W2B O9B 108.7(16) . . ?
O2B W2B O5B 96.2(18) . . ?
O9B W2B O5B 154.9(14) . . ?
O2B W2B O10B 113.2(16) . 2_754 ?
O9B W2B O10B 87.4(14) . 2_754 ?
O5B W2B O10B 85.3(15) . 2_754 ?
O2B W2B O4B 93.0(19) . . ?
O9B W2B O4B 83.2(18) . . ?
O5B W2B O4B 92.9(18) . . ?
O10B W2B O4B 153.7(14) 2_754 . ?
O2B W2B O22B 173.1(16) . . ?
O9B W2B O22B 64.9(12) . . ?
O5B W2B O22B 90.4(15) . . ?
O10B W2B O22B 65.3(13) 2_754 . ?
O4B W2B O22B 88.6(16) . . ?
O2B W2B O19B 144.5(16) . . ?
O9B W2B O19B 94.0(14) . . ?
O5B W2B O19B 62.7(16) . . ?
O10B W2B O19B 94.2(13) 2_754 . ?
O4B W2B O19B 62.2(17) . . ?
O22B W2B O19B 41.4(4) . . ?
O3B W3B O6B 98.4(16) . 2_754 ?
O3B W3B O12B 106.1(17) . . ?
O6B W3B O12B 97.1(17) 2_754 . ?
O3B W3B O5B 98.5(16) . . ?
O6B W3B O5B 90.6(17) 2_754 . ?
O12B W3B O5B 152.8(18) . . ?
O3B W3B O11B 99.1(16) . . ?
O6B W3B O11B 161.5(16) 2_754 . ?
O12B W3B O11B 83.7(17) . . ?
O5B W3B O11B 81.0(17) . . ?
O3B W3B O19B 156.5(13) . . ?
O6B W3B O19B 67.5(16) 2_754 . ?
O12B W3B O19B 94.6(16) . . ?
O5B W3B O19B 64.4(16) . . ?
O11B W3B O19B 94.0(16) . . ?
O3B W3B O21B 160.9(13) . 2_754 ?
O6B W3B O21B 96.4(16) 2_754 2_754 ?
O12B W3B O21B 59.9(16) . 2_754 ?
O5B W3B O21B 93.4(15) . 2_754 ?
O11B W3B O21B 67.9(16) . 2_754 ?
O19B W3B O21B 42.4(11) . 2_754 ?
O13B W4B O18B 99.0(16) . . ?
O13B W4B O14B 102.7(14) . . ?
O18B W4B O14B 158.0(16) . . ?
O13B W4B O10B 98.9(12) . . ?
O18B W4B O10B 86.4(15) . . ?
O14B W4B O10B 86.9(14) . . ?
O13B W4B O7B 109.5(16) . . ?
O18B W4B O7B 86.6(17) . . ?
O14B W4B O7B 89.4(16) . . ?
O10B W4B O7B 151.5(15) . . ?
O13B W4B O20B 162.5(14) . 2_754 ?
O18B W4B O20B 95.7(17) . 2_754 ?
O14B W4B O20B 63.6(16) . 2_754 ?
O10B W4B O20B 91.5(15) . 2_754 ?
O7B W4B O20B 61.8(19) . 2_754 ?
O13B W4B O22B 155.9(12) . 2_754 ?
O18B W4B O22B 65.8(15) . 2_754 ?
O14B W4B O22B 92.5(14) . 2_754 ?
O10B W4B O22B 62.9(11) . 2_754 ?
O7B W4B O22B 89.0(15) . 2_754 ?
O20B W4B O22B 41.3(12) 2_754 2_754 ?
O15B W5B O8B 94.3(16) . . ?
O15B W5B O16B 100.2(18) . . ?
O8B W5B O16B 83.8(17) . . ?
O15B W5B O11B 102.0(17) . . ?
O8B W5B O11B 163.5(16) . . ?
O16B W5B O11B 90.9(18) . . ?
O15B W5B O14B 101.6(15) . 2_754 ?
O8B W5B O14B 94.3(15) . 2_754 ?
O16B W5B O14B 158.1(16) . 2_754 ?
O11B W5B O14B 84.8(15) . 2_754 ?
O15B W5B O20B 157.3(15) . . ?
O8B W5B O20B 73.1(17) . . ?
O16B W5B O20B 97.1(17) . . ?
O11B W5B O20B 92.2(17) . . ?
O14B W5B O20B 61.8(15) 2_754 . ?
O15B W5B O21B 159.9(14) . 2_754 ?
O8B W5B O21B 95.5(15) . 2_754 ?
O16B W5B O21B 63.6(16) . 2_754 ?
O11B W5B O21B 68.2(16) . 2_754 ?
O14B W5B O21B 95.1(13) 2_754 2_754 ?
O20B W5B O21B 42.7(11) . 2_754 ?
O17B W6B O12B 101(2) . . ?
O17B W6B O9B 103.1(17) . 2_754 ?
O12B W6B O9B 154.7(16) . 2_754 ?
O17B W6B O18B 100(2) . . ?
O12B W6B O18B 93.3(17) . . ?
O9B W6B O18B 88.7(16) 2_754 . ?
O17B W6B O16B 103(2) . . ?
O12B W6B O16B 81.0(17) . . ?
O9B W6B O16B 87.5(17) 2_754 . ?
O18B W6B O16B 157.2(17) . . ?
O17B W6B O21B 159.8(17) . 2_754 ?
O12B W6B O21B 61.8(17) . 2_754 ?
O9B W6B O21B 92.9(15) 2_754 2_754 ?
O18B W6B O21B 92.7(17) . 2_754 ?
O16B W6B O21B 65.1(17) . 2_754 ?
O17B W6B O22B 158.9(17) . 2_754 ?
O12B W6B O22B 95.2(15) . 2_754 ?
O9B W6B O22B 62.7(12) 2_754 2_754 ?
O18B W6B O22B 65.9(16) . 2_754 ?
O16B W6B O22B 92.5(16) . 2_754 ?
O21B W6B O22B 41.2(4) 2_754 2_754 ?
W1B O4B W2B 142(2) 2_754 . ?
W3B O5B W2B 137(2) . . ?
W3B O6B W1B 137(2) 2_754 . ?
W1B O7B W4B 148(3) 2_754 . ?
W5B O8B W1B 131.9(18) . . ?
W6B O9B W2B 137.8(15) 2_754 . ?
W4B O10B W2B 137.3(14) . 2_754 ?
W5B O11B W3B 132(2) . . ?
W3B O12B W6B 145(2) . . ?
W4B O14B W5B 137.7(19) . 2_754 ?
W5B O16B W6B 139(2) . . ?
W4B O18B W6B 138(2) . . ?
Si1B O19B O22B 56.5(9) . . ?
Si1B O19B O21B 54.7(15) . 2_754 ?
O22B O19B O21B 94(2) . 2_754 ?
Si1B O19B W3B 125(3) . . ?
O22B O19B W3B 133(3) . . ?
O21B O19B W3B 71(2) 2_754 . ?
Si1B O19B W2B 123(2) . . ?
O22B O19B W2B 67(2) . . ?
O21B O19B W2B 136(3) 2_754 . ?
W3B O19B W2B 93.1(12) . . ?
Si1B O19B W1B 123(3) . 2_754 ?
O22B O19B W1B 128(3) . 2_754 ?
O21B O19B W1B 129(3) 2_754 2_754 ?
W3B O19B W1B 92.4(10) . 2_754 ?
W2B O19B W1B 90.9(12) . 2_754 ?
Si1B O20B O22B 56.3(16) . . ?
Si1B O20B O21B 53.8(16) . 2_754 ?
O22B O20B O21B 92(3) . 2_754 ?
Si1B O20B W4B 129(3) . 2_754 ?
O22B O20B W4B 74(2) . 2_754 ?
O21B O20B W4B 143(3) 2_754 2_754 ?
Si1B O20B W5B 125(3) . . ?
O22B O20B W5B 137(3) . . ?
O21B O20B W5B 71(2) 2_754 . ?
W4B O20B W5B 95.2(11) 2_754 . ?
Si1B O21B O22B 56.4(9) . . ?
Si1B O21B O19B 54.8(15) . 2_754 ?
O22B O21B O19B 94(2) . 2_754 ?
Si1B O21B O20B 53.6(17) . 2_754 ?
O22B O21B O20B 92(2) . 2_754 ?
O19B O21B O20B 84(2) 2_754 2_754 ?
Si1B O21B W6B 129(2) . 2_754 ?
O22B O21B W6B 73(2) . 2_754 ?
O19B O21B W6B 136(3) 2_754 2_754 ?
O20B O21B W6B 137(3) 2_754 2_754 ?
Si1B O21B W3B 122(3) . 2_754 ?
O22B O21B W3B 137(3) . 2_754 ?
O19B O21B W3B 67(2) 2_754 2_754 ?
O20B O21B W3B 122(3) 2_754 2_754 ?
W6B O21B W3B 93.4(12) 2_754 2_754 ?
Si1B O21B W5B 120(3) . 2_754 ?
O22B O21B W5B 129(3) . 2_754 ?
O19B O21B W5B 126(3) 2_754 2_754 ?
O20B O21B W5B 66(2) 2_754 2_754 ?
W6B O21B W5B 92.2(13) 2_754 2_754 ?
W3B O21B W5B 90.8(11) 2_754 2_754 ?
Si1B O22B O19B 55.9(9) . . ?
Si1B O22B O21B 55.8(9) . . ?
O19B O22B O21B 94(2) . . ?
Si1B O22B O20B 55.4(16) . . ?
O19B O22B O20B 89(3) . . ?
O21B O22B O20B 92(3) . . ?
Si1B O22B W2B 128(2) . . ?
O19B O22B W2B 72(2) . . ?
O21B O22B W2B 135(3) . . ?
O20B O22B W2B 129(3) . . ?
Si1B O22B W6B 121(2) . 2_754 ?
O19B O22B W6B 135(3) . 2_754 ?
O21B O22B W6B 66(2) . 2_754 ?
O20B O22B W6B 130(3) . 2_754 ?
W2B O22B W6B 93.7(12) . 2_754 ?
Si1B O22B W4B 120(3) . 2_754 ?
O19B O22B W4B 132(3) . 2_754 ?
O21B O22B W4B 124(3) . 2_754 ?
O20B O22B W4B 65(2) . 2_754 ?
W2B O22B W4B 94.2(10) . 2_754 ?
W6B O22B W4B 90.4(10) 2_754 2_754 ?
C2A C1A C6A 121.7 . . ?
C2A C1A C10A 119.5 . . ?
C6A C1A C10A 118.8 . . ?
C13A C2A C1A 118.4 . . ?
C13A C2A C3A 121.9 . . ?
C1A C2A C3A 119.7 . . ?
C14A C3A C4A 117.7 . . ?
C14A C3A C2A 123.1 . . ?
C4A C3A C2A 119.2 . . ?
C3A C4A C17A 120.0 . . ?
C3A C4A C5A 121.2 . . ?
C17A C4A C5A 118.7 . . ?
C20A C5A C4A 118.4 . . ?
C20A C5A C6A 122.2 . . ?
C4A C5A C6A 119.4 . . ?
C7A C6A C1A 118.5 . . ?
C7A C6A C5A 122.7 . . ?
C1A C6A C5A 118.8 . . ?
C8A C7A C6A 122.7 . . ?
C8A C7A H7A 118.7 . . ?
C6A C7A H7A 118.7 . . ?
C7A C8A C9A 119.6 . . ?
C7A C8A H8A 120.2 . . ?
C9A C8A H8A 120.2 . . ?
C8A C9A C10A 120.6 . . ?
C8A C9A H9A 119.7 . . ?
C10A C9A H9A 119.7 . . ?
C9A C10A C11A 121.6 . . ?
C9A C10A C1A 119.8 . . ?
C11A C10A C1A 118.5 . . ?
C12A C11A C10A 121.2 . . ?
C12A C11A H11A 119.4 . . ?
C10A C11A H11A 119.4 . . ?
C11A C12A C13A 120.9 . . ?
C11A C12A H12A 119.6 . . ?
C13A C12A H12A 119.6 . . ?
C12A C13A C2A 121.5 . . ?
C12A C13A H13A 119.3 . . ?
C2A C13A H13A 119.3 . . ?
C15A C14A C3A 122.7 . . ?
C15A C14A H14A 118.7 . . ?
C3A C14A H14A 118.7 . . ?
C16A C15A C14A 119.5 . . ?
C16A C15A H15A 120.2 . . ?
C14A C15A H15A 120.2 . . ?
C15A C16A C17A 120.8 . . ?
C15A C16A H16A 119.6 . . ?
C17A C16A H16A 119.6 . . ?
C18A C17A C16A 121.2 . . ?
C18A C17A C4A 119.7 . . ?
C16A C17A C4A 119.2 . . ?
C19A C18A C17A 120.6 . . ?
C19A C18A H18A 119.7 . . ?
C17A C18A H18A 119.7 . . ?
C20A C19A C18A 120.5 . . ?
C20A C19A H19A 119.7 . . ?
C18A C19A H19A 119.7 . . ?
C19A C20A C5A 122.0 . . ?
C19A C20A H20A 119.0 . . ?
C5A C20A H20A 119.0 . . ?
C2B C1B C6B 121.7 . . ?
C2B C1B C10B 119.5 . . ?
C6B C1B C10B 118.8 . . ?
C13B C2B C1B 118.4 . . ?
C13B C2B C3B 121.9 . . ?
C1B C2B C3B 119.7 . . ?
C14B C3B C4B 117.7 . . ?
C14B C3B C2B 123.1 . . ?
C4B C3B C2B 119.2 . . ?
C3B C4B C17B 120.1 . . ?
C3B C4B C5B 121.2 . . ?
C17B C4B C5B 118.7 . . ?
C20B C5B C4B 118.4 . . ?
C20B C5B C6B 122.2 . . ?
C4B C5B C6B 119.4 . . ?
C7B C6B C1B 118.5 . . ?
C7B C6B C5B 122.7 . . ?
C1B C6B C5B 118.8 . . ?
C8B C7B C6B 122.7 . . ?
C8B C7B H7B 118.6 . . ?
C6B C7B H7B 118.7 . . ?
C7B C8B C9B 119.6 . . ?
C7B C8B H8B 120.2 . . ?
C9B C8B H8B 120.2 . . ?
C8B C9B C10B 120.6 . . ?
C8B C9B H9B 119.7 . . ?
C10B C9B H9B 119.7 . . ?
C9B C10B C11B 121.6 . . ?
C9B C10B C1B 119.8 . . ?
C11B C10B C1B 118.5 . . ?
C12B C11B C10B 121.2 . . ?
C12B C11B H11B 119.4 . . ?
C10B C11B H11B 119.4 . . ?
C11B C12B C13B 120.9 . . ?
C11B C12B H12B 119.6 . . ?
C13B C12B H12B 119.6 . . ?
C12B C13B C2B 121.5 . . ?
C12B C13B H13B 119.3 . . ?
C2B C13B H13B 119.3 . . ?
C15B C14B C3B 122.7 . . ?
C15B C14B H14B 118.7 . . ?
C3B C14B H14B 118.7 . . ?
C16B C15B C14B 119.5 . . ?
C16B C15B H15B 120.2 . . ?
C14B C15B H15B 120.2 . . ?
C15B C16B C17B 120.8 . . ?
C15B C16B H16B 119.6 . . ?
C17B C16B H16B 119.6 . . ?
C18B C17B C16B 121.2 . . ?
C18B C17B C4B 119.7 . . ?
C16B C17B C4B 119.2 . . ?
C19B C18B C17B 120.6 . . ?
C19B C18B H18B 119.7 . . ?
C17B C18B H18B 119.7 . . ?
C20B C19B C18B 120.5 . . ?
C20B C19B H19B 119.7 . . ?
C18B C19B H19B 119.7 . . ?
C19B C20B C5B 122.0 . . ?
C19B C20B H20B 119.0 . . ?
C5B C20B H20B 119.0 . . ?
C2C C1C C6C 120.1 . . ?
C2C C1C H1C 120.0 . . ?
C6C C1C H1C 120.0 . . ?
C1C C2C C3C 119.8 . . ?
C1C C2C H2C 120.1 . . ?
C3C C2C H2C 120.1 . . ?
C2C C3C C7C 120.3 . . ?
C2C C3C C4C 121.1 . . ?
C7C C3C C4C 118.5 . . ?
C10C C4C C3C 118(2) 2_675 . ?
C10C C4C C5C 123(2) 2_675 . ?
C3C C4C C5C 118.8 . . ?
C6C C5C C4C 116.9 . . ?
C6C C5C C10C 123.7 . . ?
C4C C5C C10C 119.5 . . ?
C1C C6C C5C 123.2 . . ?
C1C C6C H6C 118.4 . . ?
C5C C6C H6C 118.4 . . ?
C8C C7C C3C 123(3) 2_675 . ?
C8C C7C H7C 117.0 2_675 . ?
C3C C7C H7C 119.4 . . ?
C7C C8C C9C 118(3) 2_675 . ?
C7C C8C H8C 122.0 2_675 . ?
C9C C8C H8C 119.7 . . ?
C10C C9C C8C 121.1 . . ?
C10C C9C H9C 119.4 . . ?
C8C C9C H9C 119.4 . . ?
C9C C10C C4C 120(2) . 2_675 ?
C9C C10C C5C 122.0 . . ?
C4C C10C C5C 117(2) 2_675 . ?
C2D C1D C6D 121.7 . . ?
C2D C1D C10D 119.5 . . ?
C6D C1D C10D 118.8 . . ?
C13D C2D C1D 118.4 . . ?
C13D C2D C3D 121.9 . . ?
C1D C2D C3D 119.7 . . ?
C14D C3D C4D 117.7 . . ?
C14D C3D C2D 123.1 . . ?
C4D C3D C2D 119.2 . . ?
C3D C4D C17D 120.1 . . ?
C3D C4D C5D 121.2 . . ?
C17D C4D C5D 118.7 . . ?
C20D C5D C4D 118.4 . . ?
C20D C5D C6D 122.2 . . ?
C4D C5D C6D 119.4 . . ?
C7D C6D C1D 118.5 . . ?
C7D C6D C5D 122.7 . . ?
C1D C6D C5D 118.8 . . ?
C8D C7D C6D 122.7 . . ?
C8D C7D H7D 118.7 . . ?
C6D C7D H7D 118.7 . . ?
C7D C8D C9D 119.6 . . ?
C7D C8D H8D 120.2 . . ?
C9D C8D H8D 120.2 . . ?
C8D C9D C10D 120.6 . . ?
C8D C9D H9D 119.7 . . ?
C10D C9D H9D 119.7 . . ?
C9D C10D C11D 121.6 . . ?
C9D C10D C1D 119.8 . . ?
C11D C10D C1D 118.5 . . ?
C12D C11D C10D 121.2 . . ?
C12D C11D H11D 119.4 . . ?
C10D C11D H11D 119.4 . . ?
C11D C12D C13D 120.9 . . ?
C11D C12D H12D 119.6 . . ?
C13D C12D H12D 119.6 . . ?
C12D C13D C2D 121.5 . . ?
C12D C13D H13D 119.3 . . ?
C2D C13D H13D 119.3 . . ?
C15D C14D C3D 122.7 . . ?
C15D C14D H14D 118.7 . . ?
C3D C14D H14D 118.7 . . ?
C16D C15D C14D 119.5 . . ?
C16D C15D H15D 120.2 . . ?
C14D C15D H15D 120.2 . . ?
C15D C16D C17D 120.8 . . ?
C15D C16D H16D 119.6 . . ?
C17D C16D H16D 119.6 . . ?
C18D C17D C16D 121.2 . . ?
C18D C17D C4D 119.7 . . ?
C16D C17D C4D 119.2 . . ?
C19D C18D C17D 120.6 . . ?
C19D C18D H18D 119.7 . . ?
C17D C18D H18D 119.7 . . ?
C20D C19D C18D 120.5 . . ?
C20D C19D H19D 119.7 . . ?
C18D C19D H19D 119.7 . . ?
C19D C20D C5D 122.0 . . ?
C19D C20D H20D 119.0 . . ?
C5D C20D H20D 119.0 . . ?
C2E C1E C6E 121.7 . . ?
C2E C1E C11E 119.5 . . ?
C6E C1E C11E 118.8 . . ?
C13E C2E C1E 118.4 . . ?
C13E C2E C3E 121.9 . . ?
C1E C2E C3E 119.7 . . ?
C14E C3E C4E 117.7 . . ?
C14E C3E C2E 123.1 . . ?
C4E C3E C2E 119.2 . . ?
C3E C4E C17E 120.1 . . ?
C3E C4E C5E 121.2 . . ?
C17E C4E C5E 118.7 . . ?
C20E C5E C4E 118.4 . . ?
C20E C5E C6E 122.2 . . ?
C4E C5E C6E 119.4 . . ?
C7E C6E C1E 118.5 . . ?
C7E C6E C5E 122.7 . . ?
C1E C6E C5E 118.8 . . ?
C8E C7E C6E 122.7 . . ?
C8E C7E H7E 118.7 . . ?
C6E C7E H7E 118.7 . . ?
C7E C8E C9E 119.6 . . ?
C7E C8E H8E 120.2 . . ?
C9E C8E H8E 120.2 . . ?
C8E C9E C11E 120.6 . . ?
C8E C9E H9E 119.7 . . ?
C11E C9E H9E 119.7 . . ?
C9E C11E C10E 121.6 . . ?
C9E C11E C1E 119.8 . . ?
C10E C11E C1E 118.5 . . ?
C12E C10E C11E 121.2 . . ?
C12E C10E H10E 119.4 . . ?
C11E C10E H10E 119.4 . . ?
C10E C12E C13E 120.9 . . ?
C10E C12E H12E 119.6 . . ?
C13E C12E H12E 119.6 . . ?
C12E C13E C2E 121.5 . . ?
C12E C13E H13E 119.3 . . ?
C2E C13E H13E 119.3 . . ?
C15E C14E C3E 122.7 . . ?
C15E C14E H14E 118.7 . . ?
C3E C14E H14E 118.7 . . ?
C16E C15E C14E 119.5 . . ?
C16E C15E H15E 120.2 . . ?
C14E C15E H15E 120.2 . . ?
C15E C16E C17E 120.8 . . ?
C15E C16E H16E 119.6 . . ?
C17E C16E H16E 119.6 . . ?
C18E C17E C16E 121.2 . . ?
C18E C17E C4E 119.7 . . ?
C16E C17E C4E 119.2 . . ?
C19E C18E C17E 120.6 . . ?
C19E C18E H18E 119.7 . . ?
C17E C18E H18E 119.7 . . ?
C20E C19E C18E 120.5 . . ?
C20E C19E H19E 119.7 . . ?
C18E C19E H19E 119.7 . . ?
C19E C20E C5E 122.0 . . ?
C19E C20E H20E 119.0 . . ?
C5E C20E H20E 119.0 . . ?
C401 N1 C101 109(4) . . ?
C401 N1 C201 113(4) . . ?
C101 N1 C201 110(3) . . ?
C401 N1 C301 102(3) . . ?
C101 N1 C301 112(3) . . ?
C201 N1 C301 111(3) . . ?
N1 C101 C102 118(4) . . ?
N1 C101 H10F 107.7 . . ?
C102 C101 H10F 107.7 . . ?
N1 C101 H10G 107.7 . . ?
C102 C101 H10G 107.7 . . ?
H10F C101 H10G 107.1 . . ?
C101 C102 C103 107(5) . . ?
C101 C102 H10H 110.4 . . ?
C103 C102 H10H 110.4 . . ?
C101 C102 H10I 110.4 . . ?
C103 C102 H10I 110.4 . . ?
H10H C102 H10I 108.6 . . ?
C104 C103 C102 101.4(18) . . ?
C104 C103 H10J 111.5 . . ?
C102 C103 H10J 111.5 . . ?
C104 C103 H10K 111.5 . . ?
C102 C103 H10K 111.5 . . ?
H10J C103 H10K 109.3 . . ?
C103 C104 H10L 109.5 . . ?
C103 C104 H10M 109.5 . . ?
H10L C104 H10M 109.5 . . ?
C103 C104 H10N 109.5 . . ?
H10L C104 H10N 109.5 . . ?
H10M C104 H10N 109.5 . . ?
C202 C201 N1 118(4) . . ?
C202 C201 H20F 107.8 . . ?
N1 C201 H20F 107.8 . . ?
C202 C201 H20G 107.8 . . ?
N1 C201 H20G 107.8 . . ?
H20F C201 H20G 107.1 . . ?
C203 C202 C201 114(5) . . ?
C203 C202 H20H 108.8 . . ?
C201 C202 H20H 108.8 . . ?
C203 C202 H20I 108.8 . . ?
C201 C202 H20I 108.8 . . ?
H20H C202 H20I 107.7 . . ?
C202 C203 C204 113(2) . . ?
C202 C203 H20J 109.0 . . ?
C204 C203 H20J 109.0 . . ?
C202 C203 H20K 109.0 . . ?
C204 C203 H20K 109.0 . . ?
H20J C203 H20K 107.8 . . ?
C203 C204 H20L 109.5 . . ?
C203 C204 H20M 109.5 . . ?
H20L C204 H20M 109.5 . . ?
C203 C204 H20N 109.5 . . ?
H20L C204 H20N 109.5 . . ?
H20M C204 H20N 109.5 . . ?
C302 C301 N1 112.7(19) . . ?
C302 C301 H30F 109.0 . . ?
N1 C301 H30F 109.0 . . ?
C302 C301 H30G 109.0 . . ?
N1 C301 H30G 109.0 . . ?
H30F C301 H30G 107.8 . . ?
C303 C302 C301 110(4) . . ?
C303 C302 H30H 109.7 . . ?
C301 C302 H30H 109.7 . . ?
C303 C302 H30I 109.7 . . ?
C301 C302 H30I 109.7 . . ?
H30H C302 H30I 108.2 . . ?
C304 C303 C302 101(5) . . ?
C304 C303 H30J 111.5 . . ?
C302 C303 H30J 111.5 . . ?
C304 C303 H30K 111.5 . . ?
C302 C303 H30K 111.5 . . ?
H30J C303 H30K 109.3 . . ?
C303 C304 H30L 109.5 . . ?
C303 C304 H30M 109.5 . . ?
H30L C304 H30M 109.5 . . ?
C303 C304 H30N 109.5 . . ?
H30L C304 H30N 109.5 . . ?
H30M C304 H30N 109.5 . . ?
N1 C401 C402 114(4) . . ?
N1 C401 H40F 108.9 . . ?
C402 C401 H40F 108.9 . . ?
N1 C401 H40G 108.9 . . ?
C402 C401 H40G 108.9 . . ?
H40F C401 H40G 107.7 . . ?
C401 C402 C403 115(6) . . ?
C401 C402 H40H 108.5 . . ?
C403 C402 H40H 108.5 . . ?
C401 C402 H40I 108.5 . . ?
C403 C402 H40I 108.5 . . ?
H40H C402 H40I 107.5 . . ?
C404 C403 C402 106(7) . . ?
C404 C403 H40J 110.5 . . ?
C402 C403 H40J 110.5 . . ?
C404 C403 H40K 110.5 . . ?
C402 C403 H40K 110.5 . . ?
H40J C403 H40K 108.7 . . ?
C403 C404 H40L 109.5 . . ?
C403 C404 H40M 109.5 . . ?
H40L C404 H40M 109.5 . . ?
C403 C404 H40N 109.5 . . ?
H40L C404 H40N 109.5 . . ?
H40M C404 H40N 109.5 . . ?
C601 N2 C801 115(4) . . ?
C601 N2 C701 108(4) . . ?
C801 N2 C701 106.6(17) . . ?
C601 N2 C501 105.9(17) . . ?
C801 N2 C501 111(4) . . ?
C701 N2 C501 111(4) . . ?
C502 C501 N2 121(4) . . ?
C502 C501 H50F 107.0 . . ?
N2 C501 H50F 107.0 . . ?
C502 C501 H50G 107.0 . . ?
N2 C501 H50G 107.0 . . ?
H50F C501 H50G 106.7 . . ?
C503 C502 C501 117(5) . . ?
C503 C502 H50H 108.1 . . ?
C501 C502 H50H 108.1 . . ?
C503 C502 H50I 108.1 . . ?
C501 C502 H50I 108.1 . . ?
H50H C502 H50I 107.3 . . ?
C502 C503 C504 105(6) . . ?
C502 C503 H50J 110.8 . . ?
C504 C503 H50J 110.8 . . ?
C502 C503 H50K 110.8 . . ?
C504 C503 H50K 110.8 . . ?
H50J C503 H50K 108.9 . . ?
C503 C504 H50L 109.5 . . ?
C503 C504 H50M 109.5 . . ?
H50L C504 H50M 109.5 . . ?
C503 C504 H50N 109.5 . . ?
H50L C504 H50N 109.5 . . ?
H50M C504 H50N 109.5 . . ?
C602 C601 N2 127(5) . . ?
C602 C601 H60F 105.6 . . ?
N2 C601 H60F 105.6 . . ?
C602 C601 H60G 105.6 . . ?
N2 C601 H60G 105.6 . . ?
H60F C601 H60G 106.1 . . ?
C601 C602 C603 127(6) . . ?
C601 C602 H60H 105.5 . . ?
C603 C602 H60H 105.5 . . ?
C601 C602 H60I 105.5 . . ?
C603 C602 H60I 105.5 . . ?
H60H C602 H60I 106.1 . . ?
C604 C603 C602 100(7) . . ?
C604 C603 H60J 111.8 . . ?
C602 C603 H60J 111.8 . . ?
C604 C603 H60K 111.8 . . ?
C602 C603 H60K 111.8 . . ?
H60J C603 H60K 109.5 . . ?
C603 C604 H60L 109.5 . . ?
C603 C604 H60M 109.5 . . ?
H60L C604 H60M 109.5 . . ?
C603 C604 H60N 109.5 . . ?
H60L C604 H60N 109.5 . . ?
H60M C604 H60N 109.5 . . ?
C702 C701 N2 117(4) . . ?
C702 C701 H70F 108.1 . . ?
N2 C701 H70F 108.1 . . ?
C702 C701 H70G 108.1 . . ?
N2 C701 H70G 108.1 . . ?
H70F C701 H70G 107.3 . . ?
C701 C702 C703 112(6) . . ?
C701 C702 H70H 109.2 . . ?
C703 C702 H70H 109.2 . . ?
C701 C702 H70I 109.2 . . ?
C703 C702 H70I 109.2 . . ?
H70H C702 H70I 107.9 . . ?
C704 C703 C702 115(8) . . ?
C704 C703 H70J 108.6 . . ?
C702 C703 H70J 108.6 . . ?
C704 C703 H70K 108.6 . . ?
C702 C703 H70K 108.6 . . ?
H70J C703 H70K 107.6 . . ?
C703 C704 H70L 109.5 . . ?
C703 C704 H70M 109.5 . . ?
H70L C704 H70M 109.5 . . ?
C703 C704 H70N 109.5 . . ?
H70L C704 H70N 109.5 . . ?
H70M C704 H70N 109.5 . . ?
N2 C801 C802 113(4) . . ?
N2 C801 H80F 108.9 . . ?
C802 C801 H80F 108.9 . . ?
N2 C801 H80G 108.9 . . ?
C802 C801 H80G 108.9 . . ?
H80F C801 H80G 107.7 . . ?
C803 C802 C801 112(5) . . ?
C803 C802 H80H 109.3 . . ?
C801 C802 H80H 109.3 . . ?
C803 C802 H80I 109.3 . . ?
C801 C802 H80I 109.3 . . ?
H80H C802 H80I 107.9 . . ?
C804 C803 C802 106.4(18) . . ?
C804 C803 H80J 110.4 . . ?
C802 C803 H80J 110.4 . . ?
C804 C803 H80K 110.4 . . ?
C802 C803 H80K 110.4 . . ?
H80J C803 H80K 108.6 . . ?
C803 C804 H80L 109.5 . . ?
C803 C804 H80M 109.5 . . ?
H80L C804 H80M 109.5 . . ?
C803 C804 H80N 109.5 . . ?
H80L C804 H80N 109.5 . . ?
H80M C804 H80N 109.5 . . ?

loop_
_geom_bond_atom_site_label_1
_geom_bond_atom_site_label_2
_geom_bond_distance
_geom_bond_site_symmetry_2
_geom_bond_publ_flag
Si1A O21A 1.57(5) . ?
Si1A O21A 1.57(5) 2_665 ?
Si1A O19A 1.60(4) . ?
Si1A O19A 1.60(4) 2_665 ?
Si1A O20A 1.63(5) . ?
Si1A O20A 1.63(5) 2_665 ?
Si1A O22A 1.71(5) 2_665 ?
Si1A O22A 1.71(5) . ?
W1A O6A 1.70(5) . ?
W1A O1A 1.78(4) . ?
W1A O8A 1.84(3) . ?
W1A O7A 1.94(3) . ?
W1A O4A 1.94(3) . ?
W1A O21A 2.44(5) . ?
W2A O2A 1.71(4) . ?
W2A O5A 1.816(15) . ?
W2A O9A 1.86(4) 2_665 ?
W2A O4A 1.93(3) . ?
W2A O10A 1.95(5) . ?
W2A O19A 2.26(4) . ?
W2A O20A 2.46(6) 2_665 ?
W3A O3A 1.60(4) . ?
W3A O11A 1.84(3) . ?
W3A O5A 1.896(15) . ?
W3A O12A 2.00(4) . ?
W3A O6A 2.03(5) . ?
W3A O22A 2.37(5) 2_665 ?
W3A O19A 2.40(4) . ?
W4A O13A 1.69(4) . ?
W4A O18A 1.80(4) . ?
W4A O14A 1.827(16) . ?
W4A O7A 1.84(3) . ?
W4A O10A 1.97(5) 2_665 ?
W4A O20A 2.34(6) . ?
W4A O21A 2.39(5) . ?
W5A O15A 1.71(4) . ?
W5A O14A 1.884(16) 2_665 ?
W5A O16A 1.90(3) . ?
W5A O8A 1.93(3) 2_665 ?
W5A O11A 1.96(3) . ?
W5A O22A 2.10(5) 2_665 ?
W5A O21A 2.40(5) 2_665 ?
W6A O17A 1.43(3) . ?
W6A O9A 1.81(4) . ?
W6A O12A 1.84(4) . ?
W6A O16A 1.93(3) . ?
W6A O18A 2.08(5) . ?
W6A O20A 2.34(5) . ?
O8A W5A 1.93(3) 2_665 ?
O9A W2A 1.86(4) 2_665 ?
O10A W4A 1.97(5) 2_665 ?
O14A W5A 1.884(16) 2_665 ?
O19A O20A 1.81(7) 2_665 ?
O20A O21A 1.78(7) . ?
O20A O19A 1.81(7) 2_665 ?
O20A W2A 2.46(6) 2_665 ?
O21A O22A 1.66(7) . ?
O21A W5A 2.40(5) 2_665 ?
O22A W5A 2.10(5) 2_665 ?
O22A W3A 2.37(5) 2_665 ?
Si1B O20B 1.513(19) 2_754 ?
Si1B O20B 1.513(19) . ?
Si1B O21B 1.516(19) 2_754 ?
Si1B O21B 1.516(19) . ?
Si1B O19B 1.519(19) . ?
Si1B O19B 1.519(19) 2_754 ?
Si1B O22B 1.528(19) . ?
Si1B O22B 1.528(19) 2_754 ?
W1B O1B 1.61(4) . ?
W1B O7B 1.76(4) 2_754 ?
W1B O4B 1.77(4) 2_754 ?
W1B O6B 1.98(4) . ?
W1B O8B 2.06(3) . ?
W1B O19B 2.48(5) 2_754 ?
W2B O2B 1.42(3) . ?
W2B O9B 1.902(16) . ?
W2B O5B 1.91(4) . ?
W2B O10B 1.928(16) 2_754 ?
W2B O4B 1.95(5) . ?
W2B O22B 2.35(4) . ?
W2B O19B 2.44(4) . ?
W3B O3B 1.63(3) . ?
W3B O6B 1.79(4) 2_754 ?
W3B O12B 1.81(4) . ?
W3B O5B 1.86(4) . ?
W3B O11B 1.99(4) . ?
W3B O19B 2.39(4) . ?
W3B O21B 2.45(5) 2_754 ?
W4B O13B 1.68(3) . ?
W4B O18B 1.87(4) . ?
W4B O14B 1.87(3) . ?
W4B O10B 1.879(15) . ?
W4B O7B 1.89(4) . ?
W4B O20B 2.35(5) 2_754 ?
W4B O22B 2.49(4) 2_754 ?
W5B O15B 1.69(3) . ?
W5B O8B 1.77(3) . ?
W5B O16B 1.78(4) . ?
W5B O11B 1.87(4) . ?
W5B O14B 1.90(3) 2_754 ?
W5B O20B 2.42(5) . ?
W5B O21B 2.51(5) 2_754 ?
W6B O17B 1.71(5) . ?
W6B O12B 1.85(4) . ?
W6B O9B 1.868(16) 2_754 ?
W6B O18B 1.90(4) . ?
W6B O16B 1.96(4) . ?
W6B O21B 2.35(4) 2_754 ?
W6B O22B 2.47(4) 2_754 ?
O4B W1B 1.77(4) 2_754 ?
O6B W3B 1.79(4) 2_754 ?
O7B W1B 1.76(4) 2_754 ?
O9B W6B 1.868(16) 2_754 ?
O10B W2B 1.928(16) 2_754 ?
O14B W5B 1.90(3) 2_754 ?
O19B O22B 1.695(19) . ?
O19B O21B 1.75(6) 2_754 ?
O19B W1B 2.48(5) 2_754 ?
O20B O22B 1.71(7) . ?
O20B O21B 1.79(7) 2_754 ?
O20B W4B 2.35(5) 2_754 ?
O21B O22B 1.699(19) . ?
O21B O19B 1.75(6) 2_754 ?
O21B O20B 1.79(7) 2_754 ?
O21B W6B 2.35(4) 2_754 ?
O21B W3B 2.45(5) 2_754 ?
O21B W5B 2.51(5) 2_754 ?
O22B W6B 2.47(4) 2_754 ?
O22B W4B 2.49(4) 2_754 ?
C1A C2A 1.4107 . ?
C1A C6A 1.4278 . ?
C1A C10A 1.4306 . ?
C2A C13A 1.3985 . ?
C2A C3A 1.4611 . ?
C3A C14A 1.3952 . ?
C3A C4A 1.4178 . ?
C4A C17A 1.4287 . ?
C4A C5A 1.4338 . ?
C5A C20A 1.3887 . ?
C5A C6A 1.4605 . ?
C6A C7A 1.3868 . ?
C7A C8A 1.3790 . ?
C7A H7A 0.9300 . ?
C8A C9A 1.3863 . ?
C8A H8A 0.9300 . ?
C9A C10A 1.3974 . ?
C9A H9A 0.9300 . ?
C10A C11A 1.4052 . ?
C11A C12A 1.3457 . ?
C11A H11A 0.9300 . ?
C12A C13A 1.3762 . ?
C12A H12A 0.9300 . ?
C13A H13A 0.9301 . ?
C14A C15A 1.3885 . ?
C14A H14A 0.9300 . ?
C15A C16A 1.3802 . ?
C15A H15A 0.9300 . ?
C16A C17A 1.4022 . ?
C16A H16A 0.9300 . ?
C17A C18A 1.3925 . ?
C18A C19A 1.3756 . ?
C18A H18A 0.9300 . ?
C19A C20A 1.3727 . ?
C19A H19A 0.9300 . ?
C20A H20A 0.9300 . ?
C1B C2B 1.4107 . ?
C1B C6B 1.4278 . ?
C1B C10B 1.4306 . ?
C2B C13B 1.3985 . ?
C2B C3B 1.4610 . ?
C3B C14B 1.3952 . ?
C3B C4B 1.4178 . ?
C4B C17B 1.4287 . ?
C4B C5B 1.4338 . ?
C5B C20B 1.3887 . ?
C5B C6B 1.4605 . ?
C6B C7B 1.3868 . ?
C7B C8B 1.3790 . ?
C7B H7B 0.9300 . ?
C8B C9B 1.3863 . ?
C8B H8B 0.9300 . ?
C9B C10B 1.3974 . ?
C9B H9B 0.9300 . ?
C10B C11B 1.4052 . ?
C11B C12B 1.3458 . ?
C11B H11B 0.9300 . ?
C12B C13B 1.3761 . ?
C12B H12B 0.9300 . ?
C13B H13B 0.9300 . ?
C14B C15B 1.3885 . ?
C14B H14B 0.9300 . ?
C15B C16B 1.3802 . ?
C15B H15B 0.9300 . ?
C16B C17B 1.4022 . ?
C16B H16B 0.9300 . ?
C17B C18B 1.3925 . ?
C18B C19B 1.3756 . ?
C18B H18B 0.9300 . ?
C19B C20B 1.3726 . ?
C19B H19B 0.9300 . ?
C20B H20B 0.9300 . ?
C1C C2C 1.3644 . ?
C1C C6C 1.3770 . ?
C1C H1C 0.9300 . ?
C2C C3C 1.3785 . ?
C2C H2C 0.9300 . ?
C3C C7C 1.4072 . ?
C3C C4C 1.4176 . ?
C4C C10C 1.38(4) 2_675 ?
C4C C5C 1.4287 . ?
C5C C6C 1.3860 . ?
C5C C10C 1.4523 . ?
C6C H6C 0.9300 . ?
C7C C8C 1.30(7) 2_675 ?
C7C H7C 0.9300 . ?
C8C C7C 1.30(8) 2_675 ?
C8C C9C 1.4106 . ?
C8C H8C 0.9300 . ?
C9C C10C 1.3764 . ?
C9C H9C 0.9300 . ?
C10C C4C 1.38(5) 2_675 ?
C1D C2D 1.4107 . ?
C1D C6D 1.4278 . ?
C1D C10D 1.4306 . ?
C2D C13D 1.3985 . ?
C2D C3D 1.4611 . ?
C3D C14D 1.3952 . ?
C3D C4D 1.4178 . ?
C4D C17D 1.4287 . ?
C4D C5D 1.4338 . ?
C5D C20D 1.3887 . ?
C5D C6D 1.4605 . ?
C6D C7D 1.3868 . ?
C7D C8D 1.3791 . ?
C7D H7D 0.9300 . ?
C8D C9D 1.3863 . ?
C8D H8D 0.9300 . ?
C9D C10D 1.3974 . ?
C9D H9D 0.9300 . ?
C10D C11D 1.4052 . ?
C11D C12D 1.3457 . ?
C11D H11D 0.9300 . ?
C12D C13D 1.3762 . ?
C12D H12D 0.9300 . ?
C13D H13D 0.9300 . ?
C14D C15D 1.3885 . ?
C14D H14D 0.9300 . ?
C15D C16D 1.3802 . ?
C15D H15D 0.9300 . ?
C16D C17D 1.4022 . ?
C16D H16D 0.9300 . ?
C17D C18D 1.3925 . ?
C18D C19D 1.3756 . ?
C18D H18D 0.9300 . ?
C19D C20D 1.3727 . ?
C19D H19D 0.9300 . ?
C20D H20D 0.9300 . ?
C1E C2E 1.4107 . ?
C1E C6E 1.4278 . ?
C1E C11E 1.4306 . ?
C2E C13E 1.3985 . ?
C2E C3E 1.4610 . ?
C3E C14E 1.3952 . ?
C3E C4E 1.4178 . ?
C4E C17E 1.4287 . ?
C4E C5E 1.4338 . ?
C5E C20E 1.3887 . ?
C5E C6E 1.4605 . ?
C6E C7E 1.3868 . ?
C7E C8E 1.3790 . ?
C7E H7E 0.9300 . ?
C8E C9E 1.3863 . ?
C8E H8E 0.9300 . ?
C9E C11E 1.3974 . ?
C9E H9E 0.9300 . ?
C11E C10E 1.4053 . ?
C10E C12E 1.3457 . ?
C10E H10E 0.9300 . ?
C12E C13E 1.3762 . ?
C12E H12E 0.9300 . ?
C13E H13E 0.9300 . ?
C14E C15E 1.3885 . ?
C14E H14E 0.9300 . ?
C15E C16E 1.3802 . ?
C15E H15E 0.9300 . ?
C16E C17E 1.4022 . ?
C16E H16E 0.9300 . ?
C17E C18E 1.3925 . ?
C18E C19E 1.3756 . ?
C18E H18E 0.9300 . ?
C19E C20E 1.3726 . ?
C19E H19E 0.9300 . ?
C20E H20E 0.9300 . ?
N1 C401 1.504(19) . ?
N1 C101 1.506(19) . ?
N1 C201 1.513(19) . ?
N1 C301 1.514(19) . ?
C101 C102 1.51(2) . ?
C101 H10F 0.9700 . ?
C101 H10G 0.9700 . ?
C102 C103 1.51(2) . ?
C102 H10H 0.9700 . ?
C102 H10I 0.9700 . ?
C103 C104 1.51(2) . ?
C103 H10J 0.9700 . ?
C103 H10K 0.9700 . ?
C104 H10L 0.9600 . ?
C104 H10M 0.9600 . ?
C104 H10N 0.9600 . ?
C201 C202 1.505(19) . ?
C201 H20F 0.9700 . ?
C201 H20G 0.9700 . ?
C202 C203 1.50(2) . ?
C202 H20H 0.9700 . ?
C202 H20I 0.9700 . ?
C203 C204 1.51(2) . ?
C203 H20J 0.9700 . ?
C203 H20K 0.9700 . ?
C204 H20L 0.9600 . ?
C204 H20M 0.9600 . ?
C204 H20N 0.9600 . ?
C301 C302 1.512(19) . ?
C301 H30F 0.9700 . ?
C301 H30G 0.9700 . ?
C302 C303 1.51(2) . ?
C302 H30H 0.9700 . ?
C302 H30I 0.9700 . ?
C303 C304 1.51(2) . ?
C303 H30J 0.9700 . ?
C303 H30K 0.9700 . ?
C304 H30L 0.9600 . ?
C304 H30M 0.9600 . ?
C304 H30N 0.9600 . ?
C401 C402 1.51(2) . ?
C401 H40F 0.9700 . ?
C401 H40G 0.9700 . ?
C402 C403 1.52(2) . ?
C402 H40H 0.9700 . ?
C402 H40I 0.9700 . ?
C403 C404 1.50(2) . ?
C403 H40J 0.9700 . ?
C403 H40K 0.9700 . ?
C404 H40L 0.9600 . ?
C404 H40M 0.9600 . ?
C404 H40N 0.9600 . ?
N2 C601 1.504(19) . ?
N2 C801 1.510(19) . ?
N2 C701 1.520(19) . ?
N2 C501 1.525(19) . ?
C501 C502 1.51(2) . ?
C501 H50F 0.9700 . ?
C501 H50G 0.9700 . ?
C502 C503 1.51(2) . ?
C502 H50H 0.9700 . ?
C502 H50I 0.9700 . ?
C503 C504 1.51(2) . ?
C503 H50J 0.9700 . ?
C503 H50K 0.9700 . ?
C504 H50L 0.9600 . ?
C504 H50M 0.9600 . ?
C504 H50N 0.9600 . ?
C601 C602 1.50(2) . ?
C601 H60F 0.9700 . ?
C601 H60G 0.9700 . ?
C602 C603 1.52(2) . ?
C602 H60H 0.9700 . ?
C602 H60I 0.9700 . ?
C603 C604 1.50(2) . ?
C603 H60J 0.9700 . ?
C603 H60K 0.9700 . ?
C604 H60L 0.9600 . ?
C604 H60M 0.9600 . ?
C604 H60N 0.9600 . ?
C701 C702 1.51(2) . ?
C701 H70F 0.9700 . ?
C701 H70G 0.9700 . ?
C702 C703 1.52(2) . ?
C702 H70H 0.9700 . ?
C702 H70I 0.9700 . ?
C703 C704 1.51(2) . ?
C703 H70J 0.9700 . ?
C703 H70K 0.9700 . ?
C704 H70L 0.9600 . ?
C704 H70M 0.9600 . ?
C704 H70N 0.9600 . ?
C801 C802 1.52(2) . ?
C801 H80F 0.9700 . ?
C801 H80G 0.9700 . ?
C802 C803 1.515(19) . ?
C802 H80H 0.9700 . ?
C802 H80I 0.9700 . ?
C803 C804 1.495(19) . ?
C803 H80J 0.9700 . ?
C803 H80K 0.9700 . ?
C804 H80L 0.9600 . ?
C804 H80M 0.9600 . ?
C804 H80N 0.9600 . ?
